data_7217106
loop_
_publ_author_name
'Choudhury, Amitava'
'Natarajan, Srinivasan'

_publ_section_title
;
 A hybrid open&#x2010;framework structure: synthesis and structure of an
 iron phosphate oxalate, [C10N4H28][Fe2(HPO4)3(C2O4)]2
;
_journal_issue 12
_journal_name_full 'Journal of Materials Chemistry'
_journal_page_first 3113
_journal_paper_doi 10.1039/a906663b
_journal_volume 9
_journal_year 1999
_chemical_formula_sum 'C7 H17 Fe2 N2 O16 P3'
_chemical_formula_weight 589.84
_chemical_name_systematic
; 
 ? 
;
_space_group_IT_number 14
_symmetry_cell_setting monoclinic
_symmetry_space_group_name_Hall '-P 2yn'
_symmetry_space_group_name_H-M 'P 1 21/n 1'
_atom_sites_solution_hydrogens geom
_atom_sites_solution_primary direct
_atom_sites_solution_secondary difmap
_audit_creation_method SHELXL
_cell_angle_alpha 90.00
_cell_angle_beta 95.115(2)
_cell_angle_gamma 90.00
_cell_formula_units_Z 4
_cell_length_a 10.8294(9)
_cell_length_b 12.7465(11)
_cell_length_c 12.3971(11)
_cell_measurement_temperature 298(2)
_cell_volume 1704.4(3)
_computing_cell_refinement 'Siemens XSCANS'
_computing_data_collection 'Siemens XSCANS'
_computing_data_reduction 'Siemens SHELXTL'
_computing_molecular_graphics 'Siemens SHELXTL'
_computing_publication_material 'Siemens SHELXTL'
_computing_structure_refinement 'SHELXL-93 (Sheldrick, 1993)'
_computing_structure_solution 'SHELXS-86 (Sheldrick, 1990)'
_diffrn_ambient_temperature 298(2)
_diffrn_measurement_device 'Siemens P4'
_diffrn_measurement_method '\w scans'
_diffrn_radiation_monochromator graphite
_diffrn_radiation_source 'fine-focus sealed tube'
_diffrn_radiation_type MoK\a
_diffrn_radiation_wavelength 0.71073
_diffrn_reflns_av_R_equivalents 0.0411
_diffrn_reflns_av_sigmaI/netI 0.0501
_diffrn_reflns_limit_h_max 11
_diffrn_reflns_limit_h_min -12
_diffrn_reflns_limit_k_max 13
_diffrn_reflns_limit_k_min -14
_diffrn_reflns_limit_l_max 13
_diffrn_reflns_limit_l_min -12
_diffrn_reflns_number 6935
_diffrn_reflns_theta_max 23.34
_diffrn_reflns_theta_min 2.30
_exptl_absorpt_coefficient_mu 1.560
_exptl_absorpt_correction_type none
_exptl_crystal_density_diffrn 1.724
_exptl_crystal_F_000 894
_refine_diff_density_max 0.622
_refine_diff_density_min -0.476
_refine_diff_density_rms 0.108
_refine_ls_extinction_method none
_refine_ls_goodness_of_fit_all 1.037
_refine_ls_goodness_of_fit_obs 1.104
_refine_ls_matrix_type full
_refine_ls_number_parameters 271
_refine_ls_number_reflns 2438
_refine_ls_number_restraints 0
_refine_ls_restrained_S_all 1.044
_refine_ls_restrained_S_obs 1.104
_refine_ls_R_factor_all 0.0563
_refine_ls_R_factor_obs 0.0360
_refine_ls_shift/esd_max 0.001
_refine_ls_shift/esd_mean 0.000
_refine_ls_structure_factor_coef Fsqd
_refine_ls_weighting_details 'w=1/[\s^2^(Fo^2^)+(0.0372P)^2^+1.8195P] where P=(Fo^2^+2Fc^2^)/3'
_refine_ls_weighting_scheme calc
_refine_ls_wR_factor_all 0.0911
_refine_ls_wR_factor_obs 0.0825
_reflns_number_observed 1860
_reflns_number_total 2445
_reflns_observed_criterion >2sigma(I)
_cod_data_source_file 906663b.txt
_cod_data_source_block sad
_cod_depositor_comments
;
The following automatic conversions were performed:

'_symmetry_cell_setting' value 'Monoclinic' changed to 'monoclinic'
according to
/usr/data/users/saulius/automatic-downloads/retrospective/RSC/lib/dictionaries/cif_core.dic
dictionary named 'cif_core.dic' version 2.4.2 from 2011-04-26.

Automatic conversion script
Id: cif_fix_values 2281 2013-09-26 08:29:07Z andrius 

The following automatic conversions were performed:

'_refine_ls_weighting_scheme' value 'calc
w=1/[\s^2^(Fo^2^)+(0.0372P)^2^+1.8195P] where P=(Fo^2^+2Fc^2^)/3' was
changed to 'calc'. New tag '_refine_ls_weighting_details' was
created. The value of the new tag was set to
'w=1/[\s^2^(Fo^2^)+(0.0372P)^2^+1.8195P] where P=(Fo^2^+2Fc^2^)/3'.

Automatic conversion script
Id: cif_fix_values 3143 2015-03-26 13:38:13Z robertas 
;
_cod_original_sg_symbol_H-M P2(1)/n
_cod_database_code 7217106

loop_
_symmetry_equiv_pos_as_xyz
'x, y, z'
'-x+1/2, y+1/2, -z+1/2'
'-x, -y, -z'
'x-1/2, -y-1/2, z-1/2'

loop_
_atom_site_aniso_label
_atom_site_aniso_U_11
_atom_site_aniso_U_22
_atom_site_aniso_U_33
_atom_site_aniso_U_23
_atom_site_aniso_U_13
_atom_site_aniso_U_12
Fe1 0.0070(4) 0.0093(4) 0.0102(4) 0.0001(3) 0.0011(3) -0.0009(3)
Fe2 0.0064(4) 0.0080(4) 0.0099(4) 0.0002(3) 0.0012(3) 0.0003(3)
P1 0.0080(7) 0.0072(6) 0.0107(7) 0.0005(5) 0.0003(5) -0.0006(5)
P2 0.0091(7) 0.0075(6) 0.0101(7) 0.0000(5) -0.0004(5) -0.0002(5)
P3 0.0073(7) 0.0155(7) 0.0155(7) 0.0005(6) 0.0028(5) 0.0004(5)
O1 0.024(2) 0.019(2) 0.010(2) -0.001(2) -0.0050(15) -0.004(2)
O2 0.010(2) 0.016(2) 0.020(2) -0.0051(15) 0.0067(14) -0.0016(15)
O3 0.020(2) 0.009(2) 0.014(2) 0.0013(14) 0.0024(15) -0.0006(15)
O4 0.013(2) 0.008(2) 0.020(2) -0.0008(14) 0.0052(14) -0.0014(14)
O5 0.008(2) 0.023(2) 0.009(2) -0.0018(15) 0.0036(14) 0.0007(15)
O6 0.006(2) 0.018(2) 0.012(2) 0.0032(14) 0.0017(13) -0.0001(14)
O7 0.011(2) 0.019(2) 0.019(2) -0.0019(15) 0.0056(14) 0.0005(15)
O8 0.012(2) 0.022(2) 0.012(2) -0.0012(15) 0.0007(14) -0.0013(15)
O9 0.024(2) 0.010(2) 0.021(2) -0.0015(15) 0.010(2) -0.0024(15)
O10 0.013(2) 0.009(2) 0.025(2) -0.0013(14) 0.0062(15) -0.0005(14)
O11 0.006(2) 0.016(2) 0.014(2) -0.0022(15) 0.0002(14) 0.0002(14)
O12 0.007(2) 0.025(2) 0.014(2) -0.001(2) 0.0024(14) -0.001(2)
O13 0.014(2) 0.029(2) 0.012(2) -0.001(2) -0.0008(14) -0.004(2)
O14 0.009(2) 0.026(2) 0.018(2) 0.000(2) -0.0025(14) -0.0031(15)
O15 0.016(2) 0.014(2) 0.031(2) -0.001(2) 0.008(2) 0.000(2)
O16 0.017(2) 0.036(2) 0.016(2) 0.008(2) 0.0014(15) 0.006(2)
C11 0.008(3) 0.007(2) 0.012(3) 0.001(2) 0.001(2) 0.003(2)
C10 0.005(3) 0.005(2) 0.016(3) 0.002(2) 0.000(2) 0.000(2)
C1 0.022(3) 0.028(3) 0.026(3) 0.003(3) -0.010(2) -0.002(3)
C2 0.010(3) 0.020(3) 0.034(3) -0.007(2) 0.003(2) 0.005(2)
N1 0.013(2) 0.022(2) 0.012(2) -0.001(2) 0.004(2) -0.001(2)
C3 0.025(3) 0.020(3) 0.024(3) -0.003(2) 0.010(2) -0.005(2)
C4 0.023(3) 0.021(3) 0.030(3) -0.004(2) 0.002(3) 0.003(2)
C5 0.036(4) 0.021(3) 0.026(3) -0.004(2) 0.006(3) 0.005(3)
N2 0.040(3) 0.024(3) 0.027(3) -0.006(2) 0.016(2) -0.010(2)

loop_
_atom_site_label
_atom_site_type_symbol
_atom_site_fract_x
_atom_site_fract_y
_atom_site_fract_z
_atom_site_U_iso_or_equiv
_atom_site_thermal_displace_type
_atom_site_occupancy
_atom_site_calc_flag
_atom_site_refinement_flags
Fe1 Fe 0.02977(6) 0.87900(5) 0.65918(5) 0.0088(2) Uani 1 d .
Fe2 Fe 0.50946(6) 0.87512(5) 0.85221(5) 0.0081(2) Uani 1 d .
P1 P 0.43443(11) 1.12342(9) 0.88142(9) 0.0087(3) Uani 1 d .
P2 P 0.07073(11) 1.12737(9) 0.60772(9) 0.0090(3) Uani 1 d .
P3 P 0.74803(12) 0.83985(10) 0.69691(11) 0.0127(3) Uani 1 d .
O1 O -0.0194(3) 0.8864(2) 0.5087(2) 0.0181(8) Uani 1 d .
O2 O -0.1242(3) 0.8880(2) 0.7305(2) 0.0151(8) Uani 1 d .
O3 O 0.0483(3) 1.0316(2) 0.6764(2) 0.0142(8) Uani 1 d .
O4 O 0.0059(3) 0.7221(2) 0.6607(2) 0.0133(7) Uani 1 d .
O5 O 0.2137(3) 0.8663(2) 0.6224(2) 0.0131(8) Uani 1 d .
O6 O 0.1284(3) 0.8682(2) 0.8143(2) 0.0120(7) Uani 1 d .
O7 O 0.6631(3) 0.8660(2) 0.7828(3) 0.0163(8) Uani 1 d .
O8 O 0.5853(3) 0.8693(2) 0.9998(2) 0.0154(8) Uani 1 d .
O9 O 0.4828(3) 0.7223(2) 0.8403(3) 0.0179(8) Uani 1 d .
O10 O 0.5105(3) 1.0296(2) 0.8515(3) 0.0152(8) Uani 1 d .
O11 O 0.3224(3) 0.8797(2) 0.8940(2) 0.0120(7) Uani 1 d .
O12 O 0.4075(3) 0.8821(2) 0.6984(2) 0.0152(8) Uani 1 d .
O13 O 0.2978(3) 1.1151(2) 0.8243(3) 0.0184(8) Uani 1 d .
H40 H 0.3005(3) 1.1108(2) 0.7586(3) 0.028 Uiso 1 calc R
O14 O 0.2158(3) 1.1401(2) 0.6051(3) 0.0180(8) Uani 1 d .
H30 H 0.2480(3) 1.1479(2) 0.6670(3) 0.027 Uiso 1 calc R
O15 O 0.7669(3) 0.7151(2) 0.7028(3) 0.0202(8) Uani 1 d .
H20 H 0.8176(3) 0.6974(2) 0.6610(3) 0.030 Uiso 1 calc R
O16 O 0.7019(3) 0.8716(3) 0.5844(3) 0.0231(9) Uani 1 d .
C11 C 0.2940(4) 0.8740(3) 0.7019(4) 0.0090(10) Uani 1 d .
C10 C 0.2444(4) 0.8734(3) 0.8139(4) 0.0086(10) Uani 1 d .
C1 C 1.0659(5) 0.9128(4) 1.0500(4) 0.0260(13) Uani 1 d .
H1 H 1.0405(5) 0.9157(4) 1.1231(4) 0.031 Uiso 1 calc R
H2 H 1.1225(5) 0.8542(4) 1.0461(4) 0.031 Uiso 1 calc R
C2 C 0.8685(4) 0.9871(4) 0.9740(4) 0.0213(12) Uani 1 d .
H3 H 0.8378(4) 0.9918(4) 1.0450(4) 0.026 Uiso 1 calc R
H4 H 0.7980(4) 0.9772(4) 0.9210(4) 0.026 Uiso 1 calc R
N1 N 0.9536(4) 0.8954(3) 0.9712(3) 0.0153(9) Uani 1 d .
H5 H 0.9805(4) 0.8933(3) 0.9038(3) 0.018 Uiso 1 calc R
C3 C 0.8915(5) 0.7915(4) 0.9893(4) 0.0224(13) Uani 1 d .
H6 H 0.8963(5) 0.7762(4) 1.0662(4) 0.027 Uiso 1 calc R
H7 H 0.8047(5) 0.7953(4) 0.9625(4) 0.027 Uiso 1 calc R
C4 C 0.9538(5) 0.7058(4) 0.9314(4) 0.0249(13) Uani 1 d .
H8 H 1.0388(5) 0.6999(4) 0.9629(4) 0.030 Uiso 1 calc R
H9 H 0.9563(5) 0.7262(4) 0.8563(4) 0.030 Uiso 1 calc R
C5 C 0.8935(5) 0.5988(4) 0.9346(4) 0.0273(14) Uani 1 d .
H10 H 0.9335(5) 0.5519(4) 0.8869(4) 0.033 Uiso 1 calc R
H11 H 0.9074(5) 0.5710(4) 1.0076(4) 0.033 Uiso 1 calc R
N2 N 0.7582(4) 0.5997(3) 0.9022(4) 0.0295(12) Uani 1 d .
H12 H 0.7284(4) 0.5349(3) 0.9057(4) 0.044 Uiso 1 calc R
H13 H 0.7447(4) 0.6236(3) 0.8347(4) 0.044 Uiso 1 calc R
H14 H 0.7205(4) 0.6413(3) 0.9467(4) 0.044 Uiso 1 calc R

loop_
_atom_type_symbol
_atom_type_description
_atom_type_scat_dispersion_real
_atom_type_scat_dispersion_imag
_atom_type_scat_source
C C 0.0033 0.0016 'International Tables Vol C Tables 4.2.6.8 and 6.1.1.4'
H H 0.0000 0.0000 'International Tables Vol C Tables 4.2.6.8 and 6.1.1.4'
N N 0.0061 0.0033 'International Tables Vol C Tables 4.2.6.8 and 6.1.1.4'
O O 0.0106 0.0060 'International Tables Vol C Tables 4.2.6.8 and 6.1.1.4'
P P 0.1023 0.0942 'International Tables Vol C Tables 4.2.6.8 and 6.1.1.4'
Fe Fe 0.3463 0.8444 'International Tables Vol C Tables 4.2.6.8 and 6.1.1.4'

loop_
_geom_angle_atom_site_label_1
_geom_angle_atom_site_label_2
_geom_angle_atom_site_label_3
_geom_angle
_geom_angle_site_symmetry_1
_geom_angle_site_symmetry_3
O1 Fe1 O2 105.41(14) . .
O1 Fe1 O3 94.26(13) . .
O2 Fe1 O3 88.63(13) . .
O1 Fe1 O4 91.94(13) . .
O2 Fe1 O4 86.49(12) . .
O3 Fe1 O4 172.94(13) . .
O1 Fe1 O5 88.76(13) . .
O2 Fe1 O5 165.82(12) . .
O3 Fe1 O5 90.57(13) . .
O4 Fe1 O5 92.92(12) . .
O1 Fe1 O6 166.04(14) . .
O2 Fe1 O6 88.55(12) . .
O3 Fe1 O6 85.85(12) . .
O4 Fe1 O6 88.94(12) . .
O5 Fe1 O6 77.28(12) . .
O8 Fe2 O7 96.21(14) . .
O8 Fe2 O10 92.34(13) . .
O7 Fe2 O10 93.02(13) . .
O8 Fe2 O9 94.53(13) . .
O7 Fe2 O9 91.89(13) . .
O10 Fe2 O9 171.08(13) . .
O8 Fe2 O12 173.66(13) . .
O7 Fe2 O12 90.12(13) . .
O10 Fe2 O12 87.50(13) . .
O9 Fe2 O12 85.04(13) . .
O8 Fe2 O11 95.92(13) . .
O7 Fe2 O11 167.64(12) . .
O10 Fe2 O11 88.82(12) . .
O9 Fe2 O11 84.82(13) . .
O12 Fe2 O11 77.74(12) . .
O8 P1 O10 114.5(2) 3_677 .
O8 P1 O4 112.6(2) 3_677 2_556
O10 P1 O4 108.1(2) . 2_556
O8 P1 O13 103.4(2) 3_677 .
O10 P1 O13 110.1(2) . .
O4 P1 O13 108.0(2) 2_556 .
O1 P2 O9 112.2(2) 3_576 2_556
O1 P2 O3 112.2(2) 3_576 .
O9 P2 O3 108.6(2) 2_556 .
O1 P2 O14 105.9(2) 3_576 .
O9 P2 O14 110.2(2) 2_556 .
O3 P2 O14 107.6(2) . .
O16 P3 O7 115.2(2) . .
O16 P3 O2 111.3(2) . 1_655
O7 P3 O2 108.2(2) . 1_655
O16 P3 O15 110.0(2) . .
O7 P3 O15 105.7(2) . .
O2 P3 O15 106.0(2) 1_655 .
P2 O1 Fe1 169.0(2) 3_576 .
P3 O2 Fe1 129.5(2) 1_455 .
P2 O3 Fe1 138.9(2) . .
P1 O4 Fe1 139.0(2) 2_546 .
C11 O5 Fe1 115.3(3) . .
C10 O6 Fe1 114.5(3) . .
P3 O7 Fe2 158.1(2) . .
P1 O8 Fe2 146.4(2) 3_677 .
P2 O9 Fe2 144.9(2) 2_546 .
P1 O10 Fe2 141.6(2) . .
C10 O11 Fe2 113.3(3) . .
C11 O12 Fe2 113.9(3) . .
P1 O13 H40 109.47(13) . .
P2 O14 H30 109.47(13) . .
P3 O15 H20 109.47(14) . .
O12 C11 O5 126.7(4) . .
O12 C11 C10 117.5(4) . .
O5 C11 C10 115.8(4) . .
O11 C10 O6 127.3(4) . .
O11 C10 C11 116.9(4) . .
O6 C10 C11 115.8(4) . .
C2 C1 N1 111.4(4) 3_777 .
C2 C1 H1 109.3(3) 3_777 .
N1 C1 H1 109.3(3) . .
C2 C1 H2 109.3(3) 3_777 .
N1 C1 H2 109.3(3) . .
H1 C1 H2 108.0 . .
N1 C2 C1 110.9(4) . 3_777
N1 C2 H3 109.5(3) . .
C1 C2 H3 109.5(3) 3_777 .
N1 C2 H4 109.5(2) . .
C1 C2 H4 109.5(3) 3_777 .
H3 C2 H4 108.0 . .
C2 N1 C1 109.5(4) . .
C2 N1 C3 113.6(4) . .
C1 N1 C3 112.2(4) . .
C2 N1 H5 107.1(3) . .
C1 N1 H5 107.1(3) . .
C3 N1 H5 107.1(2) . .
C4 C3 N1 110.0(4) . .
C4 C3 H6 109.7(3) . .
N1 C3 H6 109.7(2) . .
C4 C3 H7 109.7(3) . .
N1 C3 H7 109.7(2) . .
H6 C3 H7 108.2 . .
C3 C4 C5 115.5(5) . .
C3 C4 H8 108.4(3) . .
C5 C4 H8 108.4(3) . .
C3 C4 H9 108.4(3) . .
C5 C4 H9 108.4(3) . .
H8 C4 H9 107.5 . .
N2 C5 C4 113.8(4) . .
N2 C5 H10 108.8(3) . .
C4 C5 H10 108.8(3) . .
N2 C5 H11 108.8(3) . .
C4 C5 H11 108.8(3) . .
H10 C5 H11 107.7 . .
C5 N2 H12 109.5(3) . .
C5 N2 H13 109.5(3) . .
H12 N2 H13 109.5 . .
C5 N2 H14 109.5(3) . .
H12 N2 H14 109.5 . .
H13 N2 H14 109.5 . .

loop_
_geom_bond_atom_site_label_1
_geom_bond_atom_site_label_2
_geom_bond_distance
_geom_bond_site_symmetry_2
Fe1 O1 1.896(3) .
Fe1 O2 1.959(3) .
Fe1 O3 1.965(3) .
Fe1 O4 2.017(3) .
Fe1 O5 2.089(3) .
Fe1 O6 2.119(3) .
Fe2 O8 1.939(3) .
Fe2 O7 1.943(3) .
Fe2 O10 1.969(3) .
Fe2 O9 1.972(3) .
Fe2 O12 2.118(3) .
Fe2 O11 2.135(3) .
P1 O8 1.509(3) 3_677
P1 O10 1.517(3) .
P1 O4 1.527(3) 2_556
P1 O13 1.586(3) .
P2 O1 1.510(3) 3_576
P2 O9 1.511(3) 2_556
P2 O3 1.520(3) .
P2 O14 1.583(3) .
P3 O16 1.495(3) .
P3 O7 1.506(3) .
P3 O2 1.537(3) 1_655
P3 O15 1.604(3) .
O1 P2 1.510(3) 3_576
O2 P3 1.537(3) 1_455
O4 P1 1.528(3) 2_546
O5 C11 1.259(5) .
O6 C10 1.258(5) .
O8 P1 1.509(3) 3_677
O9 P2 1.511(3) 2_546
O11 C10 1.248(5) .
O12 C11 1.238(5) .
O13 H40 0.82 .
O14 H30 0.82 .
O15 H20 0.82 .
C11 C10 1.532(7) .
C1 C2 1.503(7) 3_777
C1 N1 1.507(6) .
C1 H1 0.97 .
C1 H2 0.97 .
C2 N1 1.491(6) .
C2 C1 1.503(7) 3_777
C2 H3 0.97 .
C2 H4 0.97 .
N1 C3 1.510(6) .
N1 H5 0.91 .
C3 C4 1.500(7) .
C3 H6 0.97 .
C3 H7 0.97 .
C4 C5 1.514(7) .
C4 H8 0.97 .
C4 H9 0.97 .
C5 N2 1.484(7) .
C5 H10 0.97 .
C5 H11 0.97 .
N2 H12 0.89 .
N2 H13 0.89 .
N2 H14 0.89 .
